data_4122252
loop_
_publ_author_name
'Barnett, Brandon R.'
'Moore, Curtis E.'
'Rheingold, Arnold L.'
'Figueroa, Joshua S.'

_publ_section_title
;
 Cooperative Transition Metal/Lewis Acid Bond-Activation Reactions by a
 Bidentate (Boryl)iminomethane Complex: A Significant Metal-Borane
 Interaction Promoted by a Small Bite-Angle LZ Chelate.
;
_journal_issue 29
_journal_name_full 'Journal of the American Chemical Society'
_journal_page_first 10262
_journal_page_last 10265
_journal_paper_doi 10.1021/ja505843g
_journal_volume 136
_journal_year 2014
_chemical_formula_moiety 'C82 H102 B N2 Pt, 1.5(C4 H10 O)'
_chemical_formula_sum 'C88 H117 B N2 O1.5 Pt'
_chemical_formula_weight 1432.73
_chemical_name_common PtH(eta-2-C,C-kappa-1-N-PhCC-(Cy)2BIM)(CNArDipp2)
_chemical_name_systematic
;
 ?
;
_space_group_crystal_system triclinic
_space_group_IT_number 2
_space_group_name_Hall '-P 1'
_space_group_name_H-M_alt 'P -1'
_symmetry_space_group_name_Hall '-P 1'
_symmetry_space_group_name_H-M 'P -1'
_atom_sites_solution_hydrogens geom
_atom_sites_solution_primary direct
_atom_sites_solution_secondary difmap
_audit_creation_date 2014-05-30
_audit_creation_method
;
Olex2 1.2-beta
(compiled 2014.05.21 svn.r2940 for OlexSys, GUI svn.r4844)
;
_cell_angle_alpha 100.915(2)
_cell_angle_beta 100.665(2)
_cell_angle_gamma 102.973(2)
_cell_formula_units_Z 2
_cell_length_a 12.1668(6)
_cell_length_b 14.9438(8)
_cell_length_c 22.7406(12)
_cell_measurement_reflns_used 9874
_cell_measurement_temperature 100
_cell_measurement_theta_max 24.857
_cell_measurement_theta_min 2.663
_cell_volume 3842.7(4)
_computing_cell_refinement 'SAINT v8.34A (Bruker, 2013)'
_computing_data_collection 'APEX2 v2013.6-2 (Bruker, 2013)'
_computing_data_reduction 'SAINT v8.34A (Bruker, 2013)'
_computing_molecular_graphics 'Olex2 (Dolomanov et al., 2009)'
_computing_publication_material 'Olex2 (Dolomanov et al., 2009)'
_computing_structure_refinement 'ShelXL (Sheldrick, 2008)'
_computing_structure_solution 'ShelXT (Sheldrick, 2008)'
_diffrn_ambient_temperature 100
_diffrn_detector 'Bruker APEX CCD'
_diffrn_detector_area_resol_mean 8.0
_diffrn_detector_type 'CCD Area Detector'
_diffrn_measured_fraction_theta_full 0.979
_diffrn_measured_fraction_theta_max 0.915
_diffrn_measurement_device 'Kappa Four-Circle Diffractometer'
_diffrn_measurement_device_type 'Bruker X8 APEX'
_diffrn_measurement_method '\w and \f scans'
_diffrn_radiation_monochromator graphite
_diffrn_radiation_probe x-ray
_diffrn_radiation_type MoK\a
_diffrn_radiation_wavelength 0.71073
_diffrn_reflns_av_R_equivalents 0.0648
_diffrn_reflns_av_unetI/netI 0.0790
_diffrn_reflns_Laue_measured_fraction_full 0.979
_diffrn_reflns_Laue_measured_fraction_max 0.915
_diffrn_reflns_limit_h_max 14
_diffrn_reflns_limit_h_min -15
_diffrn_reflns_limit_k_max 18
_diffrn_reflns_limit_k_min -18
_diffrn_reflns_limit_l_max 28
_diffrn_reflns_limit_l_min -28
_diffrn_reflns_number 48466
_diffrn_reflns_point_group_measured_fraction_full 0.979
_diffrn_reflns_point_group_measured_fraction_max 0.915
_diffrn_reflns_theta_full 25.000
_diffrn_reflns_theta_max 26.428
_diffrn_reflns_theta_min 2.453
_diffrn_source 'sealed tube'
_diffrn_source_type fine-focus
_diffrn_standards_number 0
_exptl_absorpt_coefficient_mu 1.873
_exptl_absorpt_correction_T_max 0.0932
_exptl_absorpt_correction_T_min 0.0639
_exptl_absorpt_correction_type multi-scan
_exptl_absorpt_process_details
;
SADABS-2012/1 (Bruker,2012) was used for absorption correction.
wR2(int) was 0.0663 before and 0.0591 after correction.
The Ratio of minimum to maximum transmission is 0.6856.
The \l/2 correction factor is 0.0015.
;
_exptl_crystal_colour Pink
_exptl_crystal_colour_primary pink
_exptl_crystal_density_diffrn 1.238
_exptl_crystal_description Plate
_exptl_crystal_F_000 1508
_exptl_crystal_size_max 0.157
_exptl_crystal_size_mid 0.151
_exptl_crystal_size_min 0.053
_refine_diff_density_max 1.665
_refine_diff_density_min -0.755
_refine_diff_density_rms 0.108
_refine_ls_extinction_method none
_refine_ls_goodness_of_fit_ref 1.060
_refine_ls_hydrogen_treatment constr
_refine_ls_matrix_type full
_refine_ls_number_parameters 899
_refine_ls_number_reflns 14482
_refine_ls_number_restraints 18
_refine_ls_restrained_S_all 1.060
_refine_ls_R_factor_all 0.0716
_refine_ls_R_factor_gt 0.0476
_refine_ls_shift/su_max 0.001
_refine_ls_shift/su_mean 0.000
_refine_ls_structure_factor_coef Fsqd
_refine_ls_weighting_details 'w=1/[\s^2^(Fo^2^)+(0.0349P)^2^+2.8224P] where P=(Fo^2^+2Fc^2^)/3'
_refine_ls_weighting_scheme calc
_refine_ls_wR_factor_gt 0.0867
_refine_ls_wR_factor_ref 0.0942
_reflns_Friedel_coverage 0.000
_reflns_number_gt 11580
_reflns_number_total 14482
_reflns_threshold_expression 'I > 2\s(I)'
_cod_data_source_file ja505843g_si_002.cif
_cod_data_source_block JFig941
_cod_depositor_comments
;
The following automatic conversions were performed:

'_diffrn_radiation_probe' value 'X-ray' changed to 'x-ray' according
to
/usr/data/users/saulius/crontab/automatic-downloads/rss-feeds/ACS/lib/dictionaries/cif_core.dic
dictionary named 'cif_core.dic' version 2.4.2 from
2011-04-26.

'_exptl_crystal_colour_primary' value 'Pink' changed to
'pink' according to
/usr/data/users/saulius/crontab/automatic-downloads/rss-feeds/ACS/lib/dictionaries/cif_core.dic
dictionary named 'cif_core.dic' version 2.4.2 from 2011-04-26.

Automatic conversion script
Id: cif_fix_values 2281 2013-09-26 08:29:07Z andrius 

 Adding full bibliography for 4122242--4122254.cif.
;
_cod_original_cell_volume 3842.7(3)
_cod_original_formula_sum 'C88 H117 B N2 O1.50 Pt'
_cod_database_code 4122252
_shelxl_version_number 2014-3
_shelx_space_group_comment
;
The symmetry employed for this shelxl refinement is uniquely defined
by the following loop, which should always be used as a source of
symmetry information in preference to the above space-group names.
They are only intended as comments.
;
_shelx_estimated_absorpt_t_max 0.907
_shelx_estimated_absorpt_t_min 0.758
_olex2_refinement_description
;
1. Fixed Uiso
 At 1.2 times of:
  All C(H) groups, All C(H,H) groups
 At 1.5 times of:
  All C(H,H,H) groups
2. Uiso/Uaniso restraints and constraints
Uanis(C7S) = Uanis(C7SB)
3. Rigid body (RIGU) restrains
 O2S, C7S, C7SB, C8S, C8SB
 with sigma for 1-2 distances of 0.004 and sigma for 1-3 distances of 0.004
4. Others
 Sof(C7SB)=Sof(H7SC)=Sof(H7SD)=Sof(C8SB)=Sof(H8SD)=Sof(H8SE)=Sof(H8SF)=1-FVAR(1)
 Sof(C7S)=Sof(H7SA)=Sof(H7SB)=Sof(C8S)=Sof(H8SA)=Sof(H8SB)=Sof(H8SC)=FVAR(1)
 Fixed Sof: O1S(0.5) C1S(0.5) H1SA(0.5) H1SB(0.5) C2S(0.5) H2SA(0.5) H2SB(0.5)
 H2SC(0.5) C3S(0.5) H3SA(0.5) H3SB(0.5) C4S(0.5) H4SA(0.5) H4SB(0.5) H4SC(0.5)
5.a Ternary CH refined with riding coordinates:
 C23(H23), C26(H26), C35(H35), C38(H38), C53(H53), C56(H56), C65(H65),
 C68(H68), C71(H71), C77(H77)
5.b Secondary CH2 refined with riding coordinates:
 C72(H72A,H72B), C73(H73A,H73B), C74(H74A,H74B), C75(H75A,H75B), C76(H76A,
 H76B), C78(H78A,H78B), C79(H79A,H79B), C80(H80A,H80B), C81(H81A,H81B),
 C82(H82A,H82B), C5S(H5SA,H5SB), C7S(H7SA,H7SB), C7SB(H7SC,H7SD), C1S(H1SA,
 H1SB), C3S(H3SA,H3SB)
5.c Aromatic/amide H refined with riding coordinates:
 C1(H1), C6(H6), C7(H7), C8(H8), C9(H9), C10(H10), C13(H13), C14(H14),
 C15(H15), C19(H19), C20(H20), C21(H21), C31(H31), C32(H32), C33(H33), C43(H43),
  C44(H44), C45(H45), C49(H49), C50(H50), C51(H51), C61(H61), C62(H62), C63(H63)
5.d Idealised Me refined as rotating group:
 C24(H24A,H24B,H24C), C25(H25A,H25B,H25C), C27(H27A,H27B,H27C), C28(H28A,H28B,
 H28C), C36(H36A,H36B,H36C), C37(H37A,H37B,H37C), C39(H39A,H39B,H39C), C40(H40A,
 H40B,H40C), C54(H54A,H54B,H54C), C55(H55A,H55B,H55C), C57(H57A,H57B,H57C),
 C58(H58A,H58B,H58C), C66(H66A,H66B,H66C), C67(H67A,H67B,H67C), C69(H69A,H69B,
 H69C), C70(H70A,H70B,H70C), C6S(H6SA,H6SB,H6SC), C8S(H8SA,H8SB,H8SC),
 C8SB(H8SD,H8SE,H8SF), C2S(H2SA,H2SB,H2SC), C4S(H4SA,H4SB,H4SC)
;
_olex2_submission_special_instructions 'No special instructions were received'

loop_
_space_group_symop_operation_xyz
'x, y, z'
'-x, -y, -z'

loop_
_atom_site_label
_atom_site_type_symbol
_atom_site_fract_x
_atom_site_fract_y
_atom_site_fract_z
_atom_site_U_iso_or_equiv
_atom_site_adp_type
_atom_site_occupancy
_atom_site_site_symmetry_order
_atom_site_calc_flag
_atom_site_refinement_flags_posn
_atom_site_refinement_flags_occupancy
_atom_site_disorder_assembly
_atom_site_disorder_group
Pt1 Pt 0.29655(2) 0.10018(2) 0.26551(2) 0.02520(6) Uani 1 1 d . . . .
N1 N 0.3904(3) 0.2399(2) 0.27561(16) 0.0231(8) Uani 1 1 d . . . .
N2 N 0.1403(3) -0.0952(3) 0.25875(16) 0.0289(9) Uani 1 1 d . . . .
C1 C 0.4074(4) 0.2645(3) 0.2255(2) 0.0257(10) Uani 1 1 d . . . .
H1 H 0.4458 0.3289 0.2294 0.031 Uiso 1 1 calc R . . .
C2 C 0.2006(4) -0.0219(4) 0.2602(2) 0.0296(11) Uani 1 1 d . . . .
C3 C 0.3560(4) 0.0944(3) 0.1742(2) 0.0300(11) Uani 1 1 d . . . .
C4 C 0.3876(4) 0.0300(4) 0.1940(2) 0.0368(12) Uani 1 1 d . . . .
C5 C 0.4498(5) -0.0407(4) 0.2010(2) 0.0425(13) Uani 1 1 d . . . .
C6 C 0.5064(6) -0.0699(5) 0.1560(3) 0.070(2) Uani 1 1 d . . . .
H6 H 0.4967 -0.0488 0.1190 0.084 Uiso 1 1 calc R . . .
C7 C 0.5769(7) -0.1297(5) 0.1649(3) 0.085(2) Uani 1 1 d . . . .
H7 H 0.6169 -0.1476 0.1344 0.102 Uiso 1 1 calc R . . .
C8 C 0.5898(6) -0.1632(5) 0.2168(3) 0.072(2) Uani 1 1 d . . . .
H8 H 0.6363 -0.2057 0.2218 0.086 Uiso 1 1 calc R . . .
C9 C 0.5348(5) -0.1350(4) 0.2621(3) 0.0491(14) Uani 1 1 d . . . .
H9 H 0.5433 -0.1581 0.2984 0.059 Uiso 1 1 calc R . . .
C10 C 0.4664(4) -0.0725(3) 0.2544(2) 0.0346(12) Uani 1 1 d . . . .
H10 H 0.4309 -0.0515 0.2863 0.042 Uiso 1 1 calc R . . .
C11 C 0.4383(4) 0.3121(3) 0.33328(19) 0.0238(10) Uani 1 1 d . . . .
C12 C 0.5063(4) 0.2924(3) 0.3842(2) 0.0247(10) Uani 1 1 d . . . .
C13 C 0.5652(4) 0.3674(3) 0.4351(2) 0.0304(11) Uani 1 1 d . . . .
H13 H 0.6144 0.3556 0.4687 0.036 Uiso 1 1 calc R . . .
C14 C 0.5544(4) 0.4581(3) 0.4384(2) 0.0322(11) Uani 1 1 d . . . .
H14 H 0.5988 0.5085 0.4725 0.039 Uiso 1 1 calc R . . .
C15 C 0.4783(4) 0.4739(3) 0.3913(2) 0.0299(11) Uani 1 1 d . . . .
H15 H 0.4652 0.5348 0.3949 0.036 Uiso 1 1 calc R . . .
C16 C 0.4196(4) 0.4027(3) 0.3382(2) 0.0257(10) Uani 1 1 d . . . .
C17 C 0.5174(4) 0.1959(3) 0.39079(19) 0.0270(10) Uani 1 1 d . . . .
C18 C 0.6075(4) 0.1619(3) 0.3719(2) 0.0283(10) Uani 1 1 d . . . .
C19 C 0.6235(4) 0.0781(3) 0.3857(2) 0.0333(11) Uani 1 1 d . . . .
H19 H 0.6840 0.0543 0.3734 0.040 Uiso 1 1 calc R . . .
C20 C 0.5531(4) 0.0290(3) 0.4168(2) 0.0368(12) Uani 1 1 d . . . .
H20 H 0.5650 -0.0283 0.4254 0.044 Uiso 1 1 calc R . . .
C21 C 0.4656(4) 0.0634(3) 0.4353(2) 0.0340(12) Uani 1 1 d . . . .
H21 H 0.4177 0.0293 0.4567 0.041 Uiso 1 1 calc R . . .
C22 C 0.4462(4) 0.1467(3) 0.4232(2) 0.0290(11) Uani 1 1 d . . . .
C23 C 0.6919(4) 0.2180(3) 0.3419(2) 0.0319(11) Uani 1 1 d . . . .
H23 H 0.6517 0.2587 0.3207 0.038 Uiso 1 1 calc R . . .
C24 C 0.7982(4) 0.2831(4) 0.3916(2) 0.0423(13) Uani 1 1 d . . . .
H24A H 0.7724 0.3250 0.4216 0.063 Uiso 1 1 calc GR . . .
H24B H 0.8503 0.3212 0.3721 0.063 Uiso 1 1 calc GR . . .
H24C H 0.8394 0.2445 0.4127 0.063 Uiso 1 1 calc GR . . .
C25 C 0.7328(4) 0.1550(4) 0.2940(2) 0.0362(12) Uani 1 1 d . . . .
H25A H 0.7870 0.1251 0.3151 0.054 Uiso 1 1 calc GR . . .
H25B H 0.7718 0.1935 0.2696 0.054 Uiso 1 1 calc GR . . .
H25C H 0.6657 0.1060 0.2667 0.054 Uiso 1 1 calc GR . . .
C26 C 0.3519(4) 0.1856(4) 0.4463(2) 0.0352(12) Uani 1 1 d . . . .
H26 H 0.3293 0.2282 0.4200 0.042 Uiso 1 1 calc R . . .
C27 C 0.3964(4) 0.2444(4) 0.5137(2) 0.0426(13) Uani 1 1 d . . . .
H27A H 0.4188 0.2039 0.5404 0.064 Uiso 1 1 calc GR . . .
H27B H 0.3347 0.2697 0.5266 0.064 Uiso 1 1 calc GR . . .
H27C H 0.4639 0.2967 0.5168 0.064 Uiso 1 1 calc GR . . .
C28 C 0.2429(4) 0.1077(4) 0.4419(2) 0.0463(14) Uani 1 1 d . . . .
H28A H 0.2177 0.0661 0.4003 0.069 Uiso 1 1 calc GR . . .
H28B H 0.1809 0.1363 0.4507 0.069 Uiso 1 1 calc GR . . .
H28C H 0.2603 0.0706 0.4720 0.069 Uiso 1 1 calc GR . . .
C29 C 0.3326(4) 0.4282(3) 0.2927(2) 0.0272(10) Uani 1 1 d . . . .
C30 C 0.2140(4) 0.3991(3) 0.2924(2) 0.0290(11) Uani 1 1 d . . . .
C31 C 0.1351(4) 0.4347(4) 0.2574(2) 0.0377(12) Uani 1 1 d . . . .
H31 H 0.0548 0.4146 0.2564 0.045 Uiso 1 1 calc R . . .
C32 C 0.1732(4) 0.4990(4) 0.2244(2) 0.0389(12) Uani 1 1 d . . . .
H32 H 0.1191 0.5242 0.2016 0.047 Uiso 1 1 calc R . . .
C33 C 0.2885(5) 0.5268(3) 0.2241(2) 0.0390(13) Uani 1 1 d . . . .
H33 H 0.3126 0.5701 0.2003 0.047 Uiso 1 1 calc R . . .
C34 C 0.3710(4) 0.4930(3) 0.2579(2) 0.0299(11) Uani 1 1 d . . . .
C35 C 0.1713(4) 0.3318(3) 0.3309(2) 0.0329(11) Uani 1 1 d . . . .
H35 H 0.2288 0.2942 0.3380 0.039 Uiso 1 1 calc R . . .
C36 C 0.1688(5) 0.3890(4) 0.3943(3) 0.0549(16) Uani 1 1 d . . . .
H36A H 0.2452 0.4334 0.4137 0.082 Uiso 1 1 calc GR . . .
H36B H 0.1492 0.3458 0.4206 0.082 Uiso 1 1 calc GR . . .
H36C H 0.1103 0.4243 0.3890 0.082 Uiso 1 1 calc GR . . .
C37 C 0.0532(4) 0.2622(4) 0.3007(3) 0.0449(13) Uani 1 1 d . . . .
H37A H -0.0061 0.2969 0.2959 0.067 Uiso 1 1 calc GR . . .
H37B H 0.0346 0.2182 0.3267 0.067 Uiso 1 1 calc GR . . .
H37C H 0.0549 0.2267 0.2601 0.067 Uiso 1 1 calc GR . . .
C38 C 0.4983(4) 0.5271(3) 0.2573(2) 0.0346(12) Uani 1 1 d . . . .
H38 H 0.5415 0.4888 0.2793 0.041 Uiso 1 1 calc R . . .
C39 C 0.5491(5) 0.6307(4) 0.2920(3) 0.0503(15) Uani 1 1 d . . . .
H39A H 0.5059 0.6696 0.2725 0.075 Uiso 1 1 calc GR . . .
H39B H 0.6309 0.6511 0.2908 0.075 Uiso 1 1 calc GR . . .
H39C H 0.5432 0.6379 0.3349 0.075 Uiso 1 1 calc GR . . .
C40 C 0.5178(4) 0.5133(4) 0.1917(2) 0.0434(13) Uani 1 1 d . . . .
H40A H 0.4876 0.4463 0.1702 0.065 Uiso 1 1 calc GR . . .
H40B H 0.6011 0.5341 0.1939 0.065 Uiso 1 1 calc GR . . .
H40C H 0.4772 0.5509 0.1692 0.065 Uiso 1 1 calc GR . . .
C41 C 0.0554(4) -0.1824(3) 0.2415(2) 0.0271(10) Uani 1 1 d . . . .
C42 C 0.0044(4) -0.2215(3) 0.1780(2) 0.0316(11) Uani 1 1 d . . . .
C43 C -0.0833(4) -0.3046(4) 0.1614(2) 0.0425(13) Uani 1 1 d . . . .
H43 H -0.1206 -0.3312 0.1191 0.051 Uiso 1 1 calc R . . .
C44 C -0.1178(4) -0.3499(4) 0.2050(2) 0.0410(13) Uani 1 1 d . . . .
H44 H -0.1783 -0.4071 0.1927 0.049 Uiso 1 1 calc R . . .
C45 C -0.0642(4) -0.3119(3) 0.2670(2) 0.0340(11) Uani 1 1 d . . . .
H45 H -0.0868 -0.3450 0.2965 0.041 Uiso 1 1 calc R . . .
C46 C 0.0215(4) -0.2269(3) 0.2869(2) 0.0269(10) Uani 1 1 d . . . .
C47 C 0.0485(4) -0.1740(3) 0.1309(2) 0.0331(11) Uani 1 1 d . . . .
C48 C 0.0039(4) -0.1020(4) 0.1143(2) 0.0366(12) Uani 1 1 d . . . .
C49 C 0.0566(5) -0.0527(4) 0.0754(2) 0.0420(13) Uani 1 1 d . . . .
H49 H 0.0296 -0.0020 0.0639 0.050 Uiso 1 1 calc R . . .
C50 C 0.1472(5) -0.0773(4) 0.0536(2) 0.0466(14) Uani 1 1 d . . . .
H50 H 0.1840 -0.0418 0.0288 0.056 Uiso 1 1 calc R . . .
C51 C 0.1843(5) -0.1522(4) 0.0674(2) 0.0497(15) Uani 1 1 d . . . .
H51 H 0.2443 -0.1697 0.0504 0.060 Uiso 1 1 calc R . . .
C52 C 0.1361(5) -0.2038(4) 0.1060(2) 0.0424(13) Uani 1 1 d . . . .
C53 C -0.1013(4) -0.0797(4) 0.1344(2) 0.0429(13) Uani 1 1 d . . . .
H53 H -0.1405 -0.1344 0.1493 0.051 Uiso 1 1 calc R . . .
C54 C -0.0748(5) 0.0083(5) 0.1852(3) 0.073(2) Uani 1 1 d . . . .
H54A H -0.0253 0.0011 0.2223 0.110 Uiso 1 1 calc GR . . .
H54B H -0.1475 0.0182 0.1943 0.110 Uiso 1 1 calc GR . . .
H54C H -0.0344 0.0628 0.1721 0.110 Uiso 1 1 calc GR . . .
C55 C -0.1876(6) -0.0690(7) 0.0803(3) 0.105(3) Uani 1 1 d . . . .
H55A H -0.2626 -0.0720 0.0910 0.157 Uiso 1 1 calc GR . . .
H55B H -0.1972 -0.1201 0.0442 0.157 Uiso 1 1 calc GR . . .
H55C H -0.1585 -0.0078 0.0710 0.157 Uiso 1 1 calc GR . . .
C56 C 0.1719(5) -0.2921(4) 0.1159(3) 0.0519(15) Uani 1 1 d . . . .
H56 H 0.1568 -0.3009 0.1564 0.062 Uiso 1 1 calc R . . .
C57 C 0.2986(6) -0.2881(5) 0.1199(3) 0.0685(19) Uani 1 1 d . . . .
H57A H 0.3174 -0.2808 0.0807 0.103 Uiso 1 1 calc GR . . .
H57B H 0.3131 -0.3468 0.1285 0.103 Uiso 1 1 calc GR . . .
H57C H 0.3472 -0.2342 0.1532 0.103 Uiso 1 1 calc GR . . .
C58 C 0.0938(6) -0.3791(4) 0.0674(3) 0.0690(19) Uani 1 1 d . . . .
H58A H 0.1077 -0.3749 0.0268 0.103 Uiso 1 1 calc GR . . .
H58B H 0.0123 -0.3820 0.0669 0.103 Uiso 1 1 calc GR . . .
H58C H 0.1112 -0.4361 0.0774 0.103 Uiso 1 1 calc GR . . .
C59 C 0.0689(4) -0.1862(3) 0.3547(2) 0.0272(10) Uani 1 1 d . . . .
C60 C 0.1655(4) -0.2078(3) 0.3864(2) 0.0303(11) Uani 1 1 d . . . .
C61 C 0.2038(4) -0.1723(3) 0.4502(2) 0.0366(12) Uani 1 1 d . . . .
H61 H 0.2719 -0.1838 0.4719 0.044 Uiso 1 1 calc R . . .
C62 C 0.1433(5) -0.1211(4) 0.4816(2) 0.0404(13) Uani 1 1 d . . . .
H62 H 0.1690 -0.0981 0.5251 0.048 Uiso 1 1 calc R . . .
C63 C 0.0462(5) -0.1028(4) 0.4508(2) 0.0404(13) Uani 1 1 d . . . .
H63 H 0.0047 -0.0683 0.4736 0.049 Uiso 1 1 calc R . . .
C64 C 0.0065(4) -0.1337(3) 0.3867(2) 0.0329(11) Uani 1 1 d . . . .
C65 C 0.2293(4) -0.2703(4) 0.3536(2) 0.0413(13) Uani 1 1 d . . . .
H65 H 0.1834 -0.2966 0.3099 0.050 Uiso 1 1 calc R . . .
C66 C 0.3475(7) -0.2136(5) 0.3524(5) 0.121(4) Uani 1 1 d . . . .
H66A H 0.3395 -0.1620 0.3324 0.182 Uiso 1 1 calc GR . . .
H66B H 0.3855 -0.2547 0.3293 0.182 Uiso 1 1 calc GR . . .
H66C H 0.3946 -0.1872 0.3947 0.182 Uiso 1 1 calc GR . . .
C67 C 0.2417(6) -0.3523(4) 0.3812(3) 0.0606(17) Uani 1 1 d . . . .
H67A H 0.2786 -0.3922 0.3564 0.091 Uiso 1 1 calc GR . . .
H67B H 0.1648 -0.3897 0.3818 0.091 Uiso 1 1 calc GR . . .
H67C H 0.2899 -0.3286 0.4234 0.091 Uiso 1 1 calc GR . . .
C68 C -0.0998(4) -0.1104(4) 0.3544(2) 0.0442(13) Uani 1 1 d . . . .
H68 H -0.1243 -0.1498 0.3111 0.053 Uiso 1 1 calc R . . .
C69 C -0.0718(5) -0.0071(5) 0.3520(3) 0.074(2) Uani 1 1 d . . . .
H69A H -0.0553 0.0329 0.3938 0.110 Uiso 1 1 calc GR . . .
H69B H -0.1383 0.0045 0.3259 0.110 Uiso 1 1 calc GR . . .
H69C H -0.0037 0.0079 0.3348 0.110 Uiso 1 1 calc GR . . .
C70 C -0.2014(4) -0.1338(4) 0.3848(3) 0.0569(16) Uani 1 1 d . . . .
H70A H -0.1825 -0.0914 0.4260 0.085 Uiso 1 1 calc GR . . .
H70B H -0.2155 -0.1995 0.3884 0.085 Uiso 1 1 calc GR . . .
H70C H -0.2711 -0.1254 0.3596 0.085 Uiso 1 1 calc GR . . .
C71 C 0.2505(4) 0.2077(3) 0.1157(2) 0.0317(11) Uani 1 1 d . . . .
H71 H 0.2223 0.1518 0.0795 0.038 Uiso 1 1 calc R . . .
C72 C 0.1514(4) 0.2056(4) 0.1492(2) 0.0357(12) Uani 1 1 d . . . .
H72A H 0.1354 0.1463 0.1634 0.043 Uiso 1 1 calc R . . .
H72B H 0.1766 0.2592 0.1861 0.043 Uiso 1 1 calc R . . .
C73 C 0.0391(4) 0.2117(4) 0.1085(2) 0.0442(13) Uani 1 1 d . . . .
H73A H 0.0079 0.1537 0.0745 0.053 Uiso 1 1 calc R . . .
H73B H -0.0194 0.2146 0.1333 0.053 Uiso 1 1 calc R . . .
C74 C 0.0588(5) 0.2978(4) 0.0814(3) 0.0505(15) Uani 1 1 d . . . .
H74A H -0.0137 0.2959 0.0524 0.061 Uiso 1 1 calc R . . .
H74B H 0.0791 0.3560 0.1149 0.061 Uiso 1 1 calc R . . .
C75 C 0.1556(5) 0.3003(4) 0.0478(3) 0.0482(14) Uani 1 1 d . . . .
H75A H 0.1707 0.3593 0.0333 0.058 Uiso 1 1 calc R . . .
H75B H 0.1309 0.2462 0.0112 0.058 Uiso 1 1 calc R . . .
C76 C 0.2670(4) 0.2957(4) 0.0893(2) 0.0414(13) Uani 1 1 d . . . .
H76A H 0.2952 0.3530 0.1238 0.050 Uiso 1 1 calc R . . .
H76B H 0.3272 0.2957 0.0654 0.050 Uiso 1 1 calc R . . .
C77 C 0.4797(4) 0.2112(4) 0.1242(2) 0.0335(11) Uani 1 1 d . . . .
H77 H 0.4952 0.2771 0.1183 0.040 Uiso 1 1 calc R . . .
C78 C 0.4535(5) 0.1436(4) 0.0601(2) 0.0444(14) Uani 1 1 d . . . .
H78A H 0.4323 0.0776 0.0642 0.053 Uiso 1 1 calc R . . .
H78B H 0.3857 0.1536 0.0331 0.053 Uiso 1 1 calc R . . .
C79 C 0.5548(5) 0.1572(5) 0.0294(2) 0.0596(17) Uani 1 1 d . . . .
H79A H 0.5692 0.2201 0.0198 0.072 Uiso 1 1 calc R . . .
H79B H 0.5347 0.1086 -0.0099 0.072 Uiso 1 1 calc R . . .
C80 C 0.6651(5) 0.1499(5) 0.0707(3) 0.0643(18) Uani 1 1 d . . . .
H80A H 0.6540 0.0848 0.0766 0.077 Uiso 1 1 calc R . . .
H80B H 0.7305 0.1632 0.0505 0.077 Uiso 1 1 calc R . . .
C81 C 0.6943(5) 0.2197(5) 0.1330(2) 0.0561(16) Uani 1 1 d . . . .
H81A H 0.7125 0.2852 0.1276 0.067 Uiso 1 1 calc R . . .
H81B H 0.7635 0.2118 0.1600 0.067 Uiso 1 1 calc R . . .
C82 C 0.5909(4) 0.2026(4) 0.1631(2) 0.0400(13) Uani 1 1 d . . . .
H82A H 0.5772 0.1385 0.1708 0.048 Uiso 1 1 calc R . . .
H82B H 0.6110 0.2488 0.2034 0.048 Uiso 1 1 calc R . . .
B1 B 0.3691(5) 0.1953(4) 0.1575(2) 0.0299(12) Uani 1 1 d . . . .
O2S O 0.8876(3) 0.5208(3) 0.36584(19) 0.0610(11) Uani 1 1 d . . . .
C5S C 0.7811(5) 0.4844(4) 0.3229(3) 0.0592(17) Uani 1 1 d . . . .
H5SA H 0.7478 0.5368 0.3147 0.071 Uiso 1 1 calc R . . .
H5SB H 0.7262 0.4422 0.3395 0.071 Uiso 1 1 calc R . . .
C6S C 0.7982(5) 0.4309(4) 0.2651(3) 0.0595(16) Uani 1 1 d . . . .
H6SA H 0.8563 0.4719 0.2503 0.089 Uiso 1 1 calc GR . . .
H6SB H 0.7245 0.4092 0.2338 0.089 Uiso 1 1 calc GR . . .
H6SC H 0.8250 0.3761 0.2729 0.089 Uiso 1 1 calc GR . . .
C7S C 0.8655(11) 0.5693(12) 0.4208(6) 0.072(3) Uani 0.698(16) 1 d . P A 1
H7SA H 0.8155 0.5247 0.4383 0.086 Uiso 0.698(16) 1 calc R P A 1
H7SB H 0.8271 0.6190 0.4127 0.086 Uiso 0.698(16) 1 calc R P A 1
C8S C 0.9877(9) 0.6138(9) 0.4655(5) 0.080(4) Uani 0.698(16) 1 d . P A 1
H8SA H 1.0330 0.6624 0.4494 0.120 Uiso 0.698(16) 1 calc GR P A 1
H8SB H 1.0280 0.5644 0.4690 0.120 Uiso 0.698(16) 1 calc GR P A 1
H8SC H 0.9791 0.6426 0.5063 0.120 Uiso 0.698(16) 1 calc GR P A 1
C7SB C 0.914(3) 0.568(3) 0.4346(15) 0.072(3) Uani 0.302(16) 1 d . P A 2
H7SC H 0.8635 0.5270 0.4542 0.086 Uiso 0.302(16) 1 calc R P A 2
H7SD H 0.9955 0.5720 0.4536 0.086 Uiso 0.302(16) 1 calc R P A 2
C8SB C 0.898(3) 0.650(2) 0.4453(13) 0.093(9) Uani 0.302(16) 1 d . P A 2
H8SD H 0.8232 0.6491 0.4195 0.140 Uiso 0.302(16) 1 calc GR P A 2
H8SE H 0.9606 0.6950 0.4358 0.140 Uiso 0.302(16) 1 calc GR P A 2
H8SF H 0.8976 0.6706 0.4889 0.140 Uiso 0.302(16) 1 calc GR P A 2
O1S O 0.3073(7) -0.5387(5) -0.0640(3) 0.053(2) Uani 0.5 1 d . P . .
C1S C 0.4017(12) -0.5619(10) -0.0346(6) 0.074(4) Uani 0.5 1 d . P . .
H1SA H 0.4039 -0.5530 0.0099 0.089 Uiso 0.5 1 calc R P . .
H1SB H 0.4738 -0.5203 -0.0391 0.089 Uiso 0.5 1 calc R P . .
C2S C 0.3937(12) -0.6641(9) -0.0626(6) 0.071(4) Uani 0.5 1 d . P . .
H2SA H 0.3813 -0.6744 -0.1074 0.106 Uiso 0.5 1 calc GR P . .
H2SB H 0.3286 -0.7055 -0.0526 0.106 Uiso 0.5 1 calc GR P . .
H2SC H 0.4660 -0.6786 -0.0458 0.106 Uiso 0.5 1 calc GR P . .
C3S C 0.3051(11) -0.4470(9) -0.0430(6) 0.061(3) Uani 0.5 1 d . P . .
H3SA H 0.3722 -0.4038 -0.0511 0.073 Uiso 0.5 1 calc R P . .
H3SB H 0.3132 -0.4336 0.0021 0.073 Uiso 0.5 1 calc R P . .
C4S C 0.1973(13) -0.4278(9) -0.0725(6) 0.073(4) Uani 0.5 1 d . P . .
H4SA H 0.1912 -0.4370 -0.1169 0.109 Uiso 0.5 1 calc GR P . .
H4SB H 0.1985 -0.3623 -0.0548 0.109 Uiso 0.5 1 calc GR P . .
H4SC H 0.1304 -0.4711 -0.0653 0.109 Uiso 0.5 1 calc GR P . .

loop_
_atom_site_aniso_label
_atom_site_aniso_U_11
_atom_site_aniso_U_22
_atom_site_aniso_U_33
_atom_site_aniso_U_23
_atom_site_aniso_U_13
_atom_site_aniso_U_12
Pt1 0.03021(10) 0.02729(11) 0.02065(10) 0.00758(7) 0.00789(7) 0.00980(7)
N1 0.026(2) 0.025(2) 0.022(2) 0.0073(17) 0.0104(17) 0.0101(17)
N2 0.039(2) 0.033(2) 0.019(2) 0.0109(19) 0.0097(18) 0.014(2)
C1 0.025(2) 0.028(3) 0.032(3) 0.014(2) 0.012(2) 0.012(2)
C2 0.036(3) 0.045(3) 0.018(2) 0.013(2) 0.012(2) 0.022(3)
C3 0.036(3) 0.036(3) 0.019(2) 0.006(2) 0.009(2) 0.012(2)
C4 0.045(3) 0.039(3) 0.028(3) 0.007(2) 0.011(2) 0.015(3)
C5 0.055(3) 0.047(3) 0.038(3) 0.015(3) 0.023(3) 0.027(3)
C6 0.120(6) 0.075(5) 0.059(4) 0.038(4) 0.052(4) 0.071(4)
C7 0.126(6) 0.099(6) 0.084(5) 0.045(5) 0.070(5) 0.081(5)
C8 0.095(5) 0.071(5) 0.088(5) 0.045(4) 0.048(4) 0.058(4)
C9 0.051(3) 0.049(4) 0.054(4) 0.018(3) 0.013(3) 0.021(3)
C10 0.035(3) 0.036(3) 0.034(3) 0.006(2) 0.008(2) 0.014(2)
C11 0.026(2) 0.029(3) 0.020(2) 0.007(2) 0.012(2) 0.009(2)
C12 0.026(2) 0.027(3) 0.021(2) 0.004(2) 0.008(2) 0.005(2)
C13 0.032(3) 0.037(3) 0.027(3) 0.011(2) 0.012(2) 0.013(2)
C14 0.031(3) 0.031(3) 0.031(3) 0.001(2) 0.010(2) 0.005(2)
C15 0.034(3) 0.026(3) 0.034(3) 0.009(2) 0.014(2) 0.008(2)
C16 0.026(2) 0.027(3) 0.026(3) 0.007(2) 0.012(2) 0.006(2)
C17 0.032(3) 0.026(3) 0.018(2) 0.004(2) 0.001(2) 0.006(2)
C18 0.032(3) 0.030(3) 0.020(2) 0.006(2) 0.001(2) 0.006(2)
C19 0.039(3) 0.040(3) 0.021(3) 0.007(2) 0.001(2) 0.016(2)
C20 0.053(3) 0.027(3) 0.026(3) 0.007(2) 0.000(2) 0.009(2)
C21 0.038(3) 0.036(3) 0.024(3) 0.011(2) 0.005(2) 0.002(2)
C22 0.034(3) 0.031(3) 0.017(2) 0.004(2) 0.000(2) 0.005(2)
C23 0.032(3) 0.036(3) 0.032(3) 0.011(2) 0.010(2) 0.015(2)
C24 0.036(3) 0.053(3) 0.038(3) 0.009(3) 0.012(2) 0.009(3)
C25 0.037(3) 0.047(3) 0.031(3) 0.014(3) 0.010(2) 0.019(2)
C26 0.041(3) 0.045(3) 0.024(3) 0.013(2) 0.013(2) 0.012(2)
C27 0.045(3) 0.048(3) 0.034(3) 0.010(3) 0.016(3) 0.009(3)
C28 0.049(3) 0.056(4) 0.033(3) 0.016(3) 0.017(3) 0.003(3)
C29 0.034(3) 0.025(3) 0.027(3) 0.005(2) 0.010(2) 0.015(2)
C30 0.032(3) 0.026(3) 0.029(3) 0.002(2) 0.010(2) 0.008(2)
C31 0.032(3) 0.044(3) 0.041(3) 0.008(3) 0.009(2) 0.018(2)
C32 0.043(3) 0.044(3) 0.039(3) 0.017(3) 0.009(3) 0.026(3)
C33 0.054(3) 0.034(3) 0.042(3) 0.019(3) 0.022(3) 0.021(3)
C34 0.036(3) 0.025(3) 0.032(3) 0.004(2) 0.011(2) 0.013(2)
C35 0.030(3) 0.033(3) 0.041(3) 0.010(2) 0.013(2) 0.014(2)
C36 0.068(4) 0.051(4) 0.042(3) 0.013(3) 0.024(3) 0.000(3)
C37 0.037(3) 0.048(3) 0.048(3) 0.008(3) 0.015(3) 0.006(3)
C38 0.040(3) 0.031(3) 0.040(3) 0.013(2) 0.016(2) 0.015(2)
C39 0.057(4) 0.037(3) 0.062(4) 0.015(3) 0.025(3) 0.012(3)
C40 0.041(3) 0.049(3) 0.050(3) 0.023(3) 0.023(3) 0.015(3)
C41 0.029(3) 0.029(3) 0.026(3) 0.009(2) 0.007(2) 0.011(2)
C42 0.039(3) 0.036(3) 0.023(3) 0.009(2) 0.008(2) 0.014(2)
C43 0.048(3) 0.050(3) 0.023(3) 0.006(3) 0.003(2) 0.007(3)
C44 0.042(3) 0.039(3) 0.029(3) 0.004(2) 0.004(2) -0.007(2)
C45 0.035(3) 0.038(3) 0.027(3) 0.009(2) 0.010(2) 0.004(2)
C46 0.032(3) 0.031(3) 0.022(2) 0.007(2) 0.009(2) 0.015(2)
C47 0.040(3) 0.038(3) 0.018(2) 0.006(2) 0.004(2) 0.006(2)
C48 0.041(3) 0.038(3) 0.022(3) 0.002(2) -0.003(2) 0.006(2)
C49 0.056(3) 0.032(3) 0.031(3) 0.011(2) -0.002(3) 0.006(3)
C50 0.064(4) 0.055(4) 0.020(3) 0.009(3) 0.014(3) 0.011(3)
C51 0.072(4) 0.056(4) 0.032(3) 0.015(3) 0.025(3) 0.024(3)
C52 0.059(4) 0.047(3) 0.026(3) 0.013(3) 0.014(3) 0.017(3)
C53 0.041(3) 0.042(3) 0.042(3) 0.012(3) 0.003(3) 0.007(3)
C54 0.045(4) 0.099(6) 0.061(4) -0.014(4) 0.014(3) 0.016(4)
C55 0.067(5) 0.182(9) 0.057(5) -0.009(5) -0.009(4) 0.066(6)
C56 0.055(4) 0.059(4) 0.057(4) 0.026(3) 0.029(3) 0.024(3)
C57 0.089(5) 0.067(4) 0.062(4) 0.023(4) 0.020(4) 0.038(4)
C58 0.084(5) 0.048(4) 0.078(5) 0.022(4) 0.014(4) 0.022(4)
C59 0.033(3) 0.028(3) 0.022(2) 0.009(2) 0.008(2) 0.008(2)
C60 0.036(3) 0.031(3) 0.025(3) 0.009(2) 0.007(2) 0.010(2)
C61 0.041(3) 0.038(3) 0.033(3) 0.013(2) 0.003(2) 0.015(2)
C62 0.058(3) 0.041(3) 0.022(3) 0.007(2) 0.004(3) 0.017(3)
C63 0.057(3) 0.042(3) 0.031(3) 0.006(2) 0.018(3) 0.026(3)
C64 0.039(3) 0.033(3) 0.025(3) 0.004(2) 0.005(2) 0.013(2)
C65 0.048(3) 0.051(3) 0.034(3) 0.011(3) 0.011(3) 0.029(3)
C66 0.117(7) 0.080(5) 0.239(11) 0.072(7) 0.136(8) 0.066(5)
C67 0.092(5) 0.039(3) 0.060(4) 0.011(3) 0.025(4) 0.030(3)
C68 0.047(3) 0.061(4) 0.030(3) 0.007(3) 0.009(3) 0.026(3)
C69 0.061(4) 0.102(6) 0.099(6) 0.062(5) 0.039(4) 0.057(4)
C70 0.033(3) 0.079(4) 0.053(4) 0.008(3) 0.007(3) 0.014(3)
C71 0.036(3) 0.031(3) 0.026(3) 0.005(2) 0.004(2) 0.008(2)
C72 0.038(3) 0.043(3) 0.027(3) 0.006(2) 0.006(2) 0.017(2)
C73 0.038(3) 0.056(4) 0.036(3) 0.006(3) -0.001(2) 0.019(3)
C74 0.054(4) 0.048(4) 0.046(3) 0.006(3) -0.009(3) 0.028(3)
C75 0.056(4) 0.044(3) 0.046(3) 0.018(3) 0.000(3) 0.019(3)
C76 0.051(3) 0.039(3) 0.038(3) 0.014(3) 0.005(3) 0.021(3)
C77 0.041(3) 0.040(3) 0.025(3) 0.009(2) 0.013(2) 0.017(2)
C78 0.055(3) 0.062(4) 0.024(3) 0.008(3) 0.014(3) 0.031(3)
C79 0.075(4) 0.091(5) 0.027(3) 0.011(3) 0.024(3) 0.043(4)
C80 0.062(4) 0.110(5) 0.040(4) 0.018(4) 0.031(3) 0.046(4)
C81 0.045(3) 0.099(5) 0.033(3) 0.016(3) 0.016(3) 0.031(3)
C82 0.037(3) 0.060(4) 0.027(3) 0.009(3) 0.012(2) 0.017(3)
B1 0.038(3) 0.031(3) 0.024(3) 0.007(3) 0.010(3) 0.016(3)
O2S 0.058(3) 0.059(3) 0.056(3) 0.006(2) 0.018(2) 0.000(2)
C5S 0.044(4) 0.043(4) 0.086(5) 0.017(4) 0.012(4) 0.005(3)
C6S 0.066(4) 0.047(4) 0.063(4) 0.016(3) 0.007(3) 0.016(3)
C7S 0.049(8) 0.084(6) 0.059(5) -0.006(4) 0.020(5) -0.015(6)
C8S 0.063(7) 0.091(9) 0.056(6) -0.006(5) 0.016(5) -0.018(6)
C7SB 0.049(8) 0.084(6) 0.059(5) -0.006(4) 0.020(5) -0.015(6)
C8SB 0.12(2) 0.087(9) 0.067(15) -0.001(8) 0.039(15) 0.010(11)
O1S 0.072(6) 0.050(5) 0.046(5) 0.014(4) 0.020(4) 0.025(4)
C1S 0.082(10) 0.100(12) 0.064(9) 0.034(9) 0.034(8) 0.049(9)
C2S 0.089(10) 0.080(10) 0.062(9) 0.034(8) 0.025(8) 0.042(8)
C3S 0.069(9) 0.056(8) 0.061(8) 0.004(7) 0.029(7) 0.019(7)
C4S 0.118(12) 0.052(8) 0.066(9) 0.016(7) 0.042(9) 0.041(8)

loop_
_atom_type_symbol
_atom_type_description
_atom_type_scat_dispersion_real
_atom_type_scat_dispersion_imag
_atom_type_scat_source
C C 0.0033 0.0016 'International Tables Vol C Tables 4.2.6.8 and 6.1.1.4'
H H 0.0000 0.0000 'International Tables Vol C Tables 4.2.6.8 and 6.1.1.4'
B B 0.0013 0.0007 'International Tables Vol C Tables 4.2.6.8 and 6.1.1.4'
N N 0.0061 0.0033 'International Tables Vol C Tables 4.2.6.8 and 6.1.1.4'
O O 0.0106 0.0060 'International Tables Vol C Tables 4.2.6.8 and 6.1.1.4'
Pt Pt -1.7033 8.3905 'International Tables Vol C Tables 4.2.6.8 and 6.1.1.4'

loop_
_geom_angle_atom_site_label_1
_geom_angle_atom_site_label_2
_geom_angle_atom_site_label_3
_geom_angle
N1 Pt1 C3 77.05(15)
N1 Pt1 C4 96.59(15)
C2 Pt1 N1 174.24(16)
C2 Pt1 C3 107.39(17)
C2 Pt1 C4 88.97(18)
C3 Pt1 C4 30.86(15)
C1 N1 Pt1 116.7(3)
C1 N1 C11 117.0(4)
C11 N1 Pt1 126.3(3)
C2 N2 C41 165.2(4)
N1 C1 H1 117.2
N1 C1 B1 125.6(4)
B1 C1 H1 117.2
N2 C2 Pt1 177.5(4)
C4 C3 Pt1 76.0(3)
C4 C3 B1 157.4(5)
B1 C3 Pt1 109.3(3)
C3 C4 Pt1 73.1(3)
C3 C4 C5 159.1(5)
C5 C4 Pt1 126.7(3)
C6 C5 C4 119.4(5)
C10 C5 C4 121.9(4)
C10 C5 C6 118.2(5)
C5 C6 H6 119.8
C7 C6 C5 120.4(5)
C7 C6 H6 119.8
C6 C7 H7 119.5
C8 C7 C6 120.9(6)
C8 C7 H7 119.5
C7 C8 H8 120.2
C7 C8 C9 119.7(6)
C9 C8 H8 120.2
C8 C9 H9 120.1
C8 C9 C10 119.8(5)
C10 C9 H9 120.1
C5 C10 C9 120.9(5)
C5 C10 H10 119.6
C9 C10 H10 119.6
C12 C11 N1 120.2(4)
C16 C11 N1 120.3(4)
C16 C11 C12 119.5(4)
C11 C12 C17 126.1(4)
C13 C12 C11 118.2(4)
C13 C12 C17 115.7(4)
C12 C13 H13 118.8
C14 C13 C12 122.4(4)
C14 C13 H13 118.8
C13 C14 H14 120.7
C15 C14 C13 118.6(5)
C15 C14 H14 120.7
C14 C15 H15 119.1
C14 C15 C16 121.8(4)
C16 C15 H15 119.1
C11 C16 C29 125.0(4)
C15 C16 C11 118.9(4)
C15 C16 C29 115.8(4)
C18 C17 C12 120.0(4)
C18 C17 C22 120.8(4)
C22 C17 C12 118.6(4)
C17 C18 C23 121.7(4)
C19 C18 C17 118.1(4)
C19 C18 C23 120.0(4)
C18 C19 H19 119.3
C20 C19 C18 121.3(4)
C20 C19 H19 119.3
C19 C20 H20 120.1
C21 C20 C19 119.9(4)
C21 C20 H20 120.1
C20 C21 H21 119.4
C20 C21 C22 121.3(4)
C22 C21 H21 119.4
C17 C22 C26 121.1(4)
C21 C22 C17 118.6(4)
C21 C22 C26 120.4(4)
C18 C23 H23 108.1
C18 C23 C24 110.0(4)
C18 C23 C25 112.9(4)
C24 C23 H23 108.1
C25 C23 H23 108.1
C25 C23 C24 109.3(4)
C23 C24 H24A 109.5
C23 C24 H24B 109.5
C23 C24 H24C 109.5
H24A C24 H24B 109.5
H24A C24 H24C 109.5
H24B C24 H24C 109.5
C23 C25 H25A 109.5
C23 C25 H25B 109.5
C23 C25 H25C 109.5
H25A C25 H25B 109.5
H25A C25 H25C 109.5
H25B C25 H25C 109.5
C22 C26 H26 108.0
C22 C26 C27 111.6(4)
C22 C26 C28 112.7(4)
C27 C26 H26 108.0
C28 C26 H26 108.0
C28 C26 C27 108.5(4)
C26 C27 H27A 109.5
C26 C27 H27B 109.5
C26 C27 H27C 109.5
H27A C27 H27B 109.5
H27A C27 H27C 109.5
H27B C27 H27C 109.5
C26 C28 H28A 109.5
C26 C28 H28B 109.5
C26 C28 H28C 109.5
H28A C28 H28B 109.5
H28A C28 H28C 109.5
H28B C28 H28C 109.5
C30 C29 C16 119.0(4)
C30 C29 C34 120.2(4)
C34 C29 C16 120.0(4)
C29 C30 C35 121.1(4)
C31 C30 C29 119.3(4)
C31 C30 C35 119.5(4)
C30 C31 H31 119.9
C32 C31 C30 120.2(4)
C32 C31 H31 119.9
C31 C32 H32 119.7
C33 C32 C31 120.6(4)
C33 C32 H32 119.7
C32 C33 H33 119.3
C32 C33 C34 121.4(4)
C34 C33 H33 119.3
C29 C34 C38 122.1(4)
C33 C34 C29 118.1(4)
C33 C34 C38 119.8(4)
C30 C35 H35 107.6
C30 C35 C36 109.7(4)
C36 C35 H35 107.6
C37 C35 C30 114.3(4)
C37 C35 H35 107.6
C37 C35 C36 109.8(4)
C35 C36 H36A 109.5
C35 C36 H36B 109.5
C35 C36 H36C 109.5
H36A C36 H36B 109.5
H36A C36 H36C 109.5
H36B C36 H36C 109.5
C35 C37 H37A 109.5
C35 C37 H37B 109.5
C35 C37 H37C 109.5
H37A C37 H37B 109.5
H37A C37 H37C 109.5
H37B C37 H37C 109.5
C34 C38 H38 107.7
C34 C38 C39 110.9(4)
C34 C38 C40 112.7(4)
C39 C38 H38 107.7
C39 C38 C40 109.9(4)
C40 C38 H38 107.7
C38 C39 H39A 109.5
C38 C39 H39B 109.5
C38 C39 H39C 109.5
H39A C39 H39B 109.5
H39A C39 H39C 109.5
H39B C39 H39C 109.5
C38 C40 H40A 109.5
C38 C40 H40B 109.5
C38 C40 H40C 109.5
H40A C40 H40B 109.5
H40A C40 H40C 109.5
H40B C40 H40C 109.5
N2 C41 C42 118.0(4)
N2 C41 C46 119.9(4)
C46 C41 C42 122.0(4)
C41 C42 C47 120.0(4)
C43 C42 C41 117.8(4)
C43 C42 C47 122.1(4)
C42 C43 H43 119.4
C44 C43 C42 121.2(5)
C44 C43 H43 119.4
C43 C44 H44 119.9
C43 C44 C45 120.1(5)
C45 C44 H44 119.9
C44 C45 H45 119.2
C46 C45 C44 121.5(4)
C46 C45 H45 119.2
C41 C46 C59 124.0(4)
C45 C46 C41 117.2(4)
C45 C46 C59 118.8(4)
C48 C47 C42 119.6(4)
C48 C47 C52 122.4(4)
C52 C47 C42 118.0(4)
C47 C48 C49 117.5(5)
C47 C48 C53 121.8(4)
C49 C48 C53 120.6(5)
C48 C49 H49 119.7
C50 C49 C48 120.6(5)
C50 C49 H49 119.7
C49 C50 H50 119.7
C51 C50 C49 120.7(5)
C51 C50 H50 119.7
C50 C51 H51 119.2
C50 C51 C52 121.6(5)
C52 C51 H51 119.2
C47 C52 C56 122.7(4)
C51 C52 C47 117.0(5)
C51 C52 C56 120.2(5)
C48 C53 H53 107.8
C48 C53 C55 110.8(5)
C54 C53 C48 115.0(4)
C54 C53 H53 107.8
C54 C53 C55 107.3(5)
C55 C53 H53 107.8
C53 C54 H54A 109.5
C53 C54 H54B 109.5
C53 C54 H54C 109.5
H54A C54 H54B 109.5
H54A C54 H54C 109.5
H54B C54 H54C 109.5
C53 C55 H55A 109.5
C53 C55 H55B 109.5
C53 C55 H55C 109.5
H55A C55 H55B 109.5
H55A C55 H55C 109.5
H55B C55 H55C 109.5
C52 C56 H56 106.4
C52 C56 C58 110.4(5)
C57 C56 C52 116.1(5)
C57 C56 H56 106.4
C57 C56 C58 110.7(5)
C58 C56 H56 106.4
C56 C57 H57A 109.5
C56 C57 H57B 109.5
C56 C57 H57C 109.5
H57A C57 H57B 109.5
H57A C57 H57C 109.5
H57B C57 H57C 109.5
C56 C58 H58A 109.5
C56 C58 H58B 109.5
C56 C58 H58C 109.5
H58A C58 H58B 109.5
H58A C58 H58C 109.5
H58B C58 H58C 109.5
C60 C59 C46 121.0(4)
C60 C59 C64 120.6(4)
C64 C59 C46 118.0(4)
C59 C60 C65 121.7(4)
C61 C60 C59 119.4(4)
C61 C60 C65 118.9(4)
C60 C61 H61 119.9
C62 C61 C60 120.1(5)
C62 C61 H61 119.9
C61 C62 H62 119.7
C63 C62 C61 120.5(5)
C63 C62 H62 119.7
C62 C63 H63 119.1
C62 C63 C64 121.7(5)
C64 C63 H63 119.1
C59 C64 C68 122.5(4)
C63 C64 C59 117.5(4)
C63 C64 C68 120.0(4)
C60 C65 H65 107.7
C66 C65 C60 110.9(5)
C66 C65 H65 107.7
C67 C65 C60 113.4(4)
C67 C65 H65 107.7
C67 C65 C66 109.2(5)
C65 C66 H66A 109.5
C65 C66 H66B 109.5
C65 C66 H66C 109.5
H66A C66 H66B 109.5
H66A C66 H66C 109.5
H66B C66 H66C 109.5
C65 C67 H67A 109.5
C65 C67 H67B 109.5
C65 C67 H67C 109.5
H67A C67 H67B 109.5
H67A C67 H67C 109.5
H67B C67 H67C 109.5
C64 C68 H68 107.9
C64 C68 C69 110.7(5)
C64 C68 C70 112.1(4)
C69 C68 H68 107.9
C69 C68 C70 110.2(4)
C70 C68 H68 107.9
C68 C69 H69A 109.5
C68 C69 H69B 109.5
C68 C69 H69C 109.5
H69A C69 H69B 109.5
H69A C69 H69C 109.5
H69B C69 H69C 109.5
C68 C70 H70A 109.5
C68 C70 H70B 109.5
C68 C70 H70C 109.5
H70A C70 H70B 109.5
H70A C70 H70C 109.5
H70B C70 H70C 109.5
C72 C71 H71 106.4
C72 C71 B1 113.5(4)
C76 C71 H71 106.4
C76 C71 C72 108.3(4)
C76 C71 B1 115.2(4)
B1 C71 H71 106.4
C71 C72 H72A 109.0
C71 C72 H72B 109.0
H72A C72 H72B 107.8
C73 C72 C71 112.9(4)
C73 C72 H72A 109.0
C73 C72 H72B 109.0
C72 C73 H73A 109.2
C72 C73 H73B 109.2
H73A C73 H73B 107.9
C74 C73 C72 112.0(4)
C74 C73 H73A 109.2
C74 C73 H73B 109.2
C73 C74 H74A 109.5
C73 C74 H74B 109.5
H74A C74 H74B 108.1
C75 C74 C73 110.8(4)
C75 C74 H74A 109.5
C75 C74 H74B 109.5
C74 C75 H75A 109.3
C74 C75 H75B 109.3
C74 C75 C76 111.5(4)
H75A C75 H75B 108.0
C76 C75 H75A 109.3
C76 C75 H75B 109.3
C71 C76 H76A 109.0
C71 C76 H76B 109.0
C75 C76 C71 112.9(4)
C75 C76 H76A 109.0
C75 C76 H76B 109.0
H76A C76 H76B 107.8
C78 C77 H77 107.2
C78 C77 B1 113.0(4)
C82 C77 H77 107.2
C82 C77 C78 108.5(4)
C82 C77 B1 113.4(4)
B1 C77 H77 107.2
C77 C78 H78A 108.9
C77 C78 H78B 108.9
H78A C78 H78B 107.7
C79 C78 C77 113.3(5)
C79 C78 H78A 108.9
C79 C78 H78B 108.9
C78 C79 H79A 109.3
C78 C79 H79B 109.3
C78 C79 C80 111.7(4)
H79A C79 H79B 107.9
C80 C79 H79A 109.3
C80 C79 H79B 109.3
C79 C80 H80A 109.5
C79 C80 H80B 109.5
H80A C80 H80B 108.1
C81 C80 C79 110.6(5)
C81 C80 H80A 109.5
C81 C80 H80B 109.5
C80 C81 H81A 109.7
C80 C81 H81B 109.7
C80 C81 C82 109.8(5)
H81A C81 H81B 108.2
C82 C81 H81A 109.7
C82 C81 H81B 109.7
C77 C82 C81 113.5(4)
C77 C82 H82A 108.9
C77 C82 H82B 108.9
C81 C82 H82A 108.9
C81 C82 H82B 108.9
H82A C82 H82B 107.7
C1 B1 C71 112.4(4)
C1 B1 C77 109.2(4)
C3 B1 C1 100.5(4)
C3 B1 C71 114.8(4)
C3 B1 C77 106.3(4)
C71 B1 C77 112.7(4)
C5S O2S C7S 106.8(6)
C5S O2S C7SB 129.5(13)
O2S C5S H5SA 109.8
O2S C5S H5SB 109.8
O2S C5S C6S 109.2(5)
H5SA C5S H5SB 108.3
C6S C5S H5SA 109.8
C6S C5S H5SB 109.8
C5S C6S H6SA 109.5
C5S C6S H6SB 109.5
C5S C6S H6SC 109.5
H6SA C6S H6SB 109.5
H6SA C6S H6SC 109.5
H6SB C6S H6SC 109.5
O2S C7S H7SA 110.8
O2S C7S H7SB 110.8
O2S C7S C8S 104.6(9)
H7SA C7S H7SB 108.9
C8S C7S H7SA 110.8
C8S C7S H7SB 110.8
C7S C8S H8SA 109.5
C7S C8S H8SB 109.5
C7S C8S H8SC 109.5
H8SA C8S H8SB 109.5
H8SA C8S H8SC 109.5
H8SB C8S H8SC 109.5
O2S C7SB H7SC 108.9
O2S C7SB H7SD 108.9
H7SC C7SB H7SD 107.8
C8SB C7SB O2S 113(3)
C8SB C7SB H7SC 108.9
C8SB C7SB H7SD 108.9
C7SB C8SB H8SD 109.5
C7SB C8SB H8SE 109.5
C7SB C8SB H8SF 109.5
H8SD C8SB H8SE 109.5
H8SD C8SB H8SF 109.5
H8SE C8SB H8SF 109.5
C1S O1S C3S 114.7(11)
O1S C1S H1SA 109.8
O1S C1S H1SB 109.8
O1S C1S C2S 109.2(12)
H1SA C1S H1SB 108.3
C2S C1S H1SA 109.8
C2S C1S H1SB 109.8
C1S C2S H2SA 109.5
C1S C2S H2SB 109.5
C1S C2S H2SC 109.5
H2SA C2S H2SB 109.5
H2SA C2S H2SC 109.5
H2SB C2S H2SC 109.5
O1S C3S H3SA 109.1
O1S C3S H3SB 109.1
O1S C3S C4S 112.6(11)
H3SA C3S H3SB 107.8
C4S C3S H3SA 109.1
C4S C3S H3SB 109.1
C3S C4S H4SA 109.5
C3S C4S H4SB 109.5
C3S C4S H4SC 109.5
H4SA C4S H4SB 109.5
H4SA C4S H4SC 109.5
H4SB C4S H4SC 109.5

loop_
_geom_bond_atom_site_label_1
_geom_bond_atom_site_label_2
_geom_bond_distance
Pt1 N1 2.090(3)
Pt1 C2 1.901(5)
Pt1 C3 2.315(4)
Pt1 C4 2.348(5)
N1 C1 1.299(5)
N1 C11 1.457(5)
N2 C2 1.164(6)
N2 C41 1.405(6)
C1 H1 0.9500
C1 B1 1.609(7)
C3 C4 1.241(6)
C3 B1 1.605(7)
C4 C5 1.447(7)
C5 C6 1.392(7)
C5 C10 1.385(6)
C6 H6 0.9500
C6 C7 1.387(8)
C7 H7 0.9500
C7 C8 1.364(8)
C8 H8 0.9500
C8 C9 1.380(8)
C9 H9 0.9500
C9 C10 1.397(7)
C10 H10 0.9500
C11 C12 1.413(6)
C11 C16 1.411(6)
C12 C13 1.396(6)
C12 C17 1.511(6)
C13 H13 0.9500
C13 C14 1.379(6)
C14 H14 0.9500
C14 C15 1.374(6)
C15 H15 0.9500
C15 C16 1.397(6)
C16 C29 1.503(6)
C17 C18 1.409(6)
C17 C22 1.410(6)
C18 C19 1.392(6)
C18 C23 1.521(6)
C19 H19 0.9500
C19 C20 1.383(6)
C20 H20 0.9500
C20 C21 1.380(7)
C21 H21 0.9500
C21 C22 1.386(6)
C22 C26 1.529(6)
C23 H23 1.0000
C23 C24 1.540(7)
C23 C25 1.531(6)
C24 H24A 0.9800
C24 H24B 0.9800
C24 H24C 0.9800
C25 H25A 0.9800
C25 H25B 0.9800
C25 H25C 0.9800
C26 H26 1.0000
C26 C27 1.544(7)
C26 C28 1.529(7)
C27 H27A 0.9800
C27 H27B 0.9800
C27 H27C 0.9800
C28 H28A 0.9800
C28 H28B 0.9800
C28 H28C 0.9800
C29 C30 1.408(6)
C29 C34 1.416(6)
C30 C31 1.394(6)
C30 C35 1.523(6)
C31 H31 0.9500
C31 C32 1.381(7)
C32 H32 0.9500
C32 C33 1.372(7)
C33 H33 0.9500
C33 C34 1.396(6)
C34 C38 1.521(6)
C35 H35 1.0000
C35 C36 1.539(7)
C35 C37 1.520(7)
C36 H36A 0.9800
C36 H36B 0.9800
C36 H36C 0.9800
C37 H37A 0.9800
C37 H37B 0.9800
C37 H37C 0.9800
C38 H38 1.0000
C38 C39 1.526(7)
C38 C40 1.536(6)
C39 H39A 0.9800
C39 H39B 0.9800
C39 H39C 0.9800
C40 H40A 0.9800
C40 H40B 0.9800
C40 H40C 0.9800
C41 C42 1.413(6)
C41 C46 1.406(6)
C42 C43 1.380(7)
C42 C47 1.506(6)
C43 H43 0.9500
C43 C44 1.378(7)
C44 H44 0.9500
C44 C45 1.387(6)
C45 H45 0.9500
C45 C46 1.385(6)
C46 C59 1.495(6)
C47 C48 1.391(6)
C47 C52 1.414(7)
C48 C49 1.407(7)
C48 C53 1.520(7)
C49 H49 0.9500
C49 C50 1.382(7)
C50 H50 0.9500
C50 C51 1.365(7)
C51 H51 0.9500
C51 C52 1.395(7)
C52 C56 1.521(7)
C53 H53 1.0000
C53 C54 1.505(8)
C53 C55 1.521(8)
C54 H54A 0.9800
C54 H54B 0.9800
C54 H54C 0.9800
C55 H55A 0.9800
C55 H55B 0.9800
C55 H55C 0.9800
C56 H56 1.0000
C56 C57 1.514(8)
C56 C58 1.523(8)
C57 H57A 0.9800
C57 H57B 0.9800
C57 H57C 0.9800
C58 H58A 0.9800
C58 H58B 0.9800
C58 H58C 0.9800
C59 C60 1.397(6)
C59 C64 1.406(6)
C60 C61 1.396(6)
C60 C65 1.519(6)
C61 H61 0.9500
C61 C62 1.370(7)
C62 H62 0.9500
C62 C63 1.368(7)
C63 H63 0.9500
C63 C64 1.399(6)
C64 C68 1.509(7)
C65 H65 1.0000
C65 C66 1.505(8)
C65 C67 1.503(7)
C66 H66A 0.9800
C66 H66B 0.9800
C66 H66C 0.9800
C67 H67A 0.9800
C67 H67B 0.9800
C67 H67C 0.9800
C68 H68 1.0000
C68 C69 1.518(8)
C68 C70 1.530(7)
C69 H69A 0.9800
C69 H69B 0.9800
C69 H69C 0.9800
C70 H70A 0.9800
C70 H70B 0.9800
C70 H70C 0.9800
C71 H71 1.0000
C71 C72 1.540(6)
C71 C76 1.534(6)
C71 B1 1.644(7)
C72 H72A 0.9900
C72 H72B 0.9900
C72 C73 1.534(6)
C73 H73A 0.9900
C73 H73B 0.9900
C73 C74 1.520(7)
C74 H74A 0.9900
C74 H74B 0.9900
C74 C75 1.515(7)
C75 H75A 0.9900
C75 H75B 0.9900
C75 C76 1.526(7)
C76 H76A 0.9900
C76 H76B 0.9900
C77 H77 1.0000
C77 C78 1.540(6)
C77 C82 1.520(6)
C77 B1 1.656(7)
C78 H78A 0.9900
C78 H78B 0.9900
C78 C79 1.518(7)
C79 H79A 0.9900
C79 H79B 0.9900
C79 C80 1.528(8)
C80 H80A 0.9900
C80 H80B 0.9900
C80 C81 1.519(8)
C81 H81A 0.9900
C81 H81B 0.9900
C81 C82 1.535(7)
C82 H82A 0.9900
C82 H82B 0.9900
O2S C5S 1.394(7)
O2S C7S 1.425(13)
O2S C7SB 1.53(3)
C5S H5SA 0.9900
C5S H5SB 0.9900
C5S C6S 1.480(8)
C6S H6SA 0.9800
C6S H6SB 0.9800
C6S H6SC 0.9800
C7S H7SA 0.9900
C7S H7SB 0.9900
C7S C8S 1.557(19)
C8S H8SA 0.9800
C8S H8SB 0.9800
C8S H8SC 0.9800
C7SB H7SC 0.9900
C7SB H7SD 0.9900
C7SB C8SB 1.28(5)
C8SB H8SD 0.9800
C8SB H8SE 0.9800
C8SB H8SF 0.9800
O1S C1S 1.367(14)
O1S C3S 1.371(13)
C1S H1SA 0.9900
C1S H1SB 0.9900
C1S C2S 1.512(18)
C2S H2SA 0.9800
C2S H2SB 0.9800
C2S H2SC 0.9800
C3S H3SA 0.9900
C3S H3SB 0.9900
C3S C4S 1.473(17)
C4S H4SA 0.9800
C4S H4SB 0.9800
C4S H4SC 0.9800
